data_4509067
loop_
_publ_author_name
'Mo, Hao-Jun'
'Zhong, Yong-Rui'
'Cao, Man-Li'
'Ou, Yong-Cong'
'Ye, Bao-Hui'

_publ_section_title
;
 Hydrothermal Syntheses and Structural Diversity of Cobalt Complexes with
 2,2&#x2032;-Bibenzimidazole Ligand by Temperature Tuning Strategy
;
_journal_issue 1
_journal_name_full 'Crystal Growth &amp; Design'
_journal_page_first 488
_journal_paper_doi 10.1021/cg800747t
_journal_volume 9
_journal_year 2009
_chemical_formula_sum 'C68 H42 Co5 N18 O5'
_chemical_formula_weight 1485.83
_chemical_name_systematic
; 
 ? 
;
_space_group_IT_number 41
_symmetry_cell_setting orthorhombic
_symmetry_space_group_name_Hall 'A 2 -2ab'
_symmetry_space_group_name_H-M 'A b a 2'
_atom_sites_solution_hydrogens geom
_atom_sites_solution_primary direct
_atom_sites_solution_secondary difmap
_audit_creation_method SHELXL-97
_cell_angle_alpha 90.00
_cell_angle_beta 90.00
_cell_angle_gamma 90.00
_cell_formula_units_Z 4
_cell_length_a 17.9653(18)
_cell_length_b 19.8784(19)
_cell_length_c 17.6947(19)
_cell_measurement_reflns_used 5142
_cell_measurement_temperature 273(2)
_cell_measurement_theta_max 26.0
_cell_measurement_theta_min 3.0
_cell_volume 6319.2(11)
_computing_structure_refinement 'SHELXL-97 (Sheldrick, 1997)'
_computing_structure_solution 'SHELXS-97 (Sheldrick, 1990)'
_diffrn_ambient_temperature 273(2)
_diffrn_measured_fraction_theta_full 0.998
_diffrn_measured_fraction_theta_max 0.998
_diffrn_measurement_device_type 'Bruker Smart Apex CCD area detector'
_diffrn_measurement_method 'phi and omega scans'
_diffrn_radiation_monochromator graphite
_diffrn_radiation_source 'fine-focus sealed tube'
_diffrn_radiation_type MoK\a
_diffrn_radiation_wavelength 0.71073
_diffrn_reflns_av_R_equivalents 0.0358
_diffrn_reflns_av_sigmaI/netI 0.0513
_diffrn_reflns_limit_h_max 22
_diffrn_reflns_limit_h_min -22
_diffrn_reflns_limit_k_max 24
_diffrn_reflns_limit_k_min -23
_diffrn_reflns_limit_l_max 14
_diffrn_reflns_limit_l_min -21
_diffrn_reflns_number 14202
_diffrn_reflns_theta_full 26.00
_diffrn_reflns_theta_max 26.00
_diffrn_reflns_theta_min 1.91
_diffrn_standards_decay_% negligible
_exptl_absorpt_coefficient_mu 1.353
_exptl_absorpt_correction_T_max 0.7736
_exptl_absorpt_correction_T_min 0.5511
_exptl_absorpt_correction_type multi-scan
_exptl_absorpt_process_details SADABS
_exptl_crystal_colour black
_exptl_crystal_density_diffrn 1.560
_exptl_crystal_density_method 'not measured'
_exptl_crystal_description block
_exptl_crystal_F_000 2996
_exptl_crystal_size_max 0.50
_exptl_crystal_size_mid 0.30
_exptl_crystal_size_min 0.20
_refine_diff_density_max 0.452
_refine_diff_density_min -0.344
_refine_diff_density_rms 0.074
_refine_ls_abs_structure_details 'Flack H D (1983), Acta Cryst. A39, 876-881'
_refine_ls_abs_structure_Flack -0.005(17)
_refine_ls_extinction_method none
_refine_ls_goodness_of_fit_ref 1.011
_refine_ls_hydrogen_treatment constr
_refine_ls_matrix_type full
_refine_ls_number_parameters 444
_refine_ls_number_reflns 5142
_refine_ls_number_restraints 1
_refine_ls_restrained_S_all 1.011
_refine_ls_R_factor_all 0.0545
_refine_ls_R_factor_gt 0.0465
_refine_ls_shift/su_max 0.001
_refine_ls_shift/su_mean 0.000
_refine_ls_structure_factor_coef Fsqd
_refine_ls_weighting_details 'calc w=1/[\s^2^(Fo^2^)+(0.0780P)^2^+0.0000P] where P=(Fo^2^+2Fc^2^)/3'
_refine_ls_weighting_scheme calc
_refine_ls_wR_factor_gt 0.1156
_refine_ls_wR_factor_ref 0.1221
_reflns_number_gt 4474
_reflns_number_total 5142
_reflns_threshold_expression >2sigma(I)
_cod_data_source_file cg800747tsup2.cif
_cod_data_source_block 1
_cod_original_sg_symbol_H-M Aba2
_cod_database_code 4509067

loop_
_symmetry_equiv_pos_as_xyz
'x, y, z'
'-x, -y, z'
'x+1/2, -y+1/2, z'
'-x+1/2, y+1/2, z'
'x, y+1/2, z+1/2'
'-x, -y+1/2, z+1/2'
'x+1/2, -y+1, z+1/2'
'-x+1/2, y+1, z+1/2'

loop_
_atom_site_label
_atom_site_type_symbol
_atom_site_fract_x
_atom_site_fract_y
_atom_site_fract_z
_atom_site_U_iso_or_equiv
_atom_site_adp_type
_atom_site_occupancy
_atom_site_symmetry_multiplicity
_atom_site_calc_flag
_atom_site_refinement_flags
_atom_site_disorder_group
Co1 Co 1.19737(3) 0.41730(3) 1.04940(4) 0.04707(18) Uani 1 1 d . .
Co2 Co 1.5000 0.5000 0.94930(5) 0.0518(3) Uani 1 2 d S .
Co3 Co 1.51768(6) 0.42921(5) 0.77956(7) 0.0407(4) Uani 0.535(2) 1 d P 1
Co3' Co 1.58919(7) 0.46075(6) 0.81238(8) 0.0379(4) Uani 0.465(2) 1 d P 2
O5 O 1.5000 0.5000 0.8414(3) 0.0618(15) Uani 1 2 d S .
N5 N 1.30963(19) 0.41942(18) 1.0576(3) 0.0451(9) Uani 1 1 d . .
N7 N 1.22766(19) 0.46207(18) 0.9441(3) 0.0442(9) Uani 1 1 d . .
C3 C 1.2996(2) 0.4726(2) 0.9382(3) 0.0409(10) Uani 1 1 d . .
N8 N 1.3193(2) 0.49994(19) 0.8715(3) 0.0479(10) Uani 1 1 d . .
N4 N 1.6624(2) 0.6215(2) 0.6562(3) 0.0518(10) Uani 1 1 d . .
O1 O 1.4377(2) 0.59926(18) 0.9488(2) 0.0619(9) Uani 1 1 d . .
C7 C 1.2399(3) 0.5344(2) 0.7594(4) 0.0570(13) Uani 1 1 d . .
H7A H 1.2779 0.5514 0.7292 0.068 Uiso 1 1 calc R .
C8 C 1.1971(2) 0.4846(2) 0.8772(3) 0.0426(11) Uani 1 1 d . .
C9 C 1.6097(2) 0.5109(2) 0.6574(3) 0.0454(11) Uani 1 1 d . .
C10 C 1.2548(2) 0.5085(2) 0.8310(3) 0.0436(11) Uani 1 1 d . .
N2 N 1.6409(2) 0.50118(19) 0.5893(2) 0.0459(9) Uani 1 1 d . .
C12 C 1.4331(3) 0.4201(2) 1.0766(3) 0.0473(12) Uani 1 1 d . .
C13 C 1.5003(3) 0.4037(3) 1.1143(4) 0.0576(14) Uani 1 1 d . .
H13A H 1.5463 0.4160 1.0945 0.069 Uiso 1 1 calc R .
N1 N 1.5820(2) 0.4563(2) 0.6906(3) 0.0559(12) Uani 1 1 d . .
N6 N 1.42025(19) 0.45288(19) 1.0084(2) 0.0445(9) Uani 1 1 d . .
N9 N 1.3476(2) 0.8327(2) 0.9938(3) 0.0540(11) Uani 1 1 d . .
N3 N 1.5845(2) 0.6011(2) 0.7516(3) 0.0572(11) Uani 1 1 d . .
C18 C 1.4167(3) 0.6428(2) 0.9024(3) 0.0471(11) Uani 1 1 d . .
C19 C 1.5960(3) 0.4043(3) 0.6401(3) 0.0564(14) Uani 1 1 d . .
C20 C 1.3929(3) 0.7104(2) 0.9339(3) 0.0470(11) Uani 1 1 d . .
O2 O 1.4108(3) 0.63609(17) 0.8338(2) 0.0687(11) Uani 1 1 d . .
C23 C 1.6172(2) 0.5774(2) 0.6901(3) 0.0465(11) Uani 1 1 d . .
C24 C 1.5813(3) 0.3358(3) 0.6446(4) 0.0725(18) Uani 1 1 d . .
H24A H 1.5562 0.3173 0.6856 0.087 Uiso 1 1 calc R .
C25 C 1.6119(3) 0.6653(3) 0.7609(3) 0.0616(14) Uani 1 1 d . .
C26 C 1.3648(3) 0.3993(2) 1.1080(3) 0.0460(11) Uani 1 1 d . .
C28 C 1.6841(4) 0.7852(3) 0.7504(5) 0.084(2) Uani 1 1 d . .
H28A H 1.7092 0.8260 0.7482 0.101 Uiso 1 1 calc R .
C29 C 1.4950(3) 0.3689(3) 1.1811(4) 0.0622(14) Uani 1 1 d . .
H29A H 1.5383 0.3575 1.2068 0.075 Uiso 1 1 calc R .
C30 C 1.3452(2) 0.4496(2) 1.0017(3) 0.0414(10) Uani 1 1 d . .
C31 C 1.6962(3) 0.7384(3) 0.6947(4) 0.0748(19) Uani 1 1 d . .
H31A H 1.7277 0.7473 0.6542 0.090 Uiso 1 1 calc R .
C32 C 1.4276(3) 0.7366(3) 0.9962(4) 0.0678(17) Uani 1 1 d . .
H32A H 1.4662 0.7134 1.0195 0.081 Uiso 1 1 calc R .
C35 C 1.3151(3) 0.8072(3) 0.9327(3) 0.0609(15) Uani 1 1 d . .
H35A H 1.2763 0.8310 0.9104 0.073 Uiso 1 1 calc R .
C36 C 1.3613(3) 0.3652(3) 1.1756(3) 0.0557(13) Uani 1 1 d . .
H36A H 1.3158 0.3526 1.1962 0.067 Uiso 1 1 calc R .
C37 C 1.6420(4) 0.3222(3) 0.5245(4) 0.083(2) Uani 1 1 d . .
H37A H 1.6575 0.2935 0.4861 0.100 Uiso 1 1 calc R .
C38 C 1.1250(3) 0.4860(3) 0.8520(4) 0.0602(14) Uani 1 1 d . .
H38A H 1.0861 0.4702 0.8818 0.072 Uiso 1 1 calc R .
C39 C 1.1122(3) 0.5114(3) 0.7811(4) 0.0671(16) Uani 1 1 d . .
H39A H 1.0636 0.5133 0.7633 0.081 Uiso 1 1 calc R .
C42 C 1.6599(3) 0.6778(3) 0.7010(3) 0.0532(13) Uani 1 1 d . .
C43 C 1.4265(4) 0.3503(3) 1.2115(3) 0.0645(15) Uani 1 1 d . .
H43A H 1.4251 0.3272 1.2572 0.077 Uiso 1 1 calc R .
C47 C 1.6352(4) 0.7732(4) 0.8102(5) 0.094(2) Uani 1 1 d . .
H47A H 1.6278 0.8065 0.8463 0.113 Uiso 1 1 calc R .
C48 C 1.6054(4) 0.2967(3) 0.5857(4) 0.0795(19) Uani 1 1 d . .
H48A H 1.5965 0.2506 0.5876 0.095 Uiso 1 1 calc R .
C49 C 1.6322(3) 0.4315(2) 0.5765(3) 0.0491(12) Uani 1 1 d . .
C1A C 1.4039(3) 0.7989(3) 1.0241(4) 0.0696(19) Uani 1 1 d . .
H1AA H 1.4286 0.8173 1.0654 0.083 Uiso 1 1 calc R .
C2A C 1.3364(3) 0.7467(3) 0.9011(3) 0.0583(13) Uani 1 1 d . .
H2AA H 1.3129 0.7307 0.8579 0.070 Uiso 1 1 calc R .
C3A C 1.5989(4) 0.7150(4) 0.8168(4) 0.084(2) Uani 1 1 d . .
H3AA H 1.5662 0.7073 0.8567 0.101 Uiso 1 1 calc R .
C4A C 1.1687(3) 0.5341(3) 0.7354(4) 0.0621(15) Uani 1 1 d . .
H4AA H 1.1576 0.5495 0.6871 0.075 Uiso 1 1 calc R .
C5A C 1.6564(4) 0.3914(3) 0.5193(4) 0.0770(18) Uani 1 1 d . .
H5AA H 1.6817 0.4093 0.4780 0.092 Uiso 1 1 calc R .
H13 H 1.3708 0.5156 0.8605 0.092 Uiso 0.50 1 d PR .
H14 H 1.5612 0.4875 0.8555 0.092 Uiso 0.50 1 d PR .

loop_
_atom_site_aniso_label
_atom_site_aniso_U_11
_atom_site_aniso_U_22
_atom_site_aniso_U_33
_atom_site_aniso_U_23
_atom_site_aniso_U_13
_atom_site_aniso_U_12
Co1 0.0389(3) 0.0542(4) 0.0481(4) -0.0179(3) 0.0094(3) -0.0098(3)
Co2 0.0361(4) 0.0865(7) 0.0328(5) 0.000 0.000 -0.0088(4)
Co3 0.0438(6) 0.0422(6) 0.0360(7) 0.0002(5) 0.0019(5) -0.0008(4)
Co3' 0.0395(7) 0.0385(7) 0.0358(8) 0.0009(5) -0.0014(5) 0.0016(5)
O5 0.079(3) 0.078(3) 0.029(3) 0.000 0.000 0.043(3)
N5 0.0416(18) 0.049(2) 0.045(3) -0.0098(18) 0.0031(18) -0.0051(15)
N7 0.0355(18) 0.052(2) 0.045(2) -0.0073(18) 0.0046(18) -0.0051(15)
C3 0.030(2) 0.042(2) 0.050(3) -0.013(2) 0.001(2) -0.0039(16)
N8 0.0334(19) 0.044(2) 0.066(3) 0.0021(19) 0.0032(18) 0.0016(15)
N4 0.052(2) 0.050(2) 0.053(3) 0.014(2) 0.011(2) 0.0122(19)
O1 0.073(2) 0.063(2) 0.050(2) -0.0068(19) -0.005(2) 0.0276(18)
C7 0.055(3) 0.051(3) 0.065(4) 0.013(3) 0.012(3) 0.015(2)
C8 0.040(2) 0.041(2) 0.047(3) -0.005(2) 0.001(2) -0.0010(18)
C9 0.033(2) 0.062(3) 0.041(3) 0.014(2) 0.0036(19) 0.0104(19)
C10 0.038(2) 0.036(2) 0.057(3) -0.003(2) 0.008(2) 0.0029(17)
N2 0.051(2) 0.049(2) 0.038(2) 0.0069(17) 0.0080(18) -0.0054(17)
C12 0.043(2) 0.045(3) 0.054(3) -0.008(2) -0.004(2) -0.0005(18)
C13 0.048(3) 0.074(3) 0.051(4) 0.002(3) -0.009(2) -0.006(2)
N1 0.051(2) 0.071(3) 0.046(3) 0.026(2) 0.0172(19) 0.018(2)
N6 0.0372(19) 0.051(2) 0.045(3) -0.0046(18) -0.0030(17) -0.0014(16)
N9 0.057(2) 0.058(3) 0.047(3) -0.020(2) -0.011(2) 0.0146(19)
N3 0.047(2) 0.078(3) 0.046(3) -0.013(2) 0.006(2) -0.014(2)
C18 0.044(2) 0.047(3) 0.050(3) -0.011(2) -0.003(2) 0.0032(19)
C19 0.051(3) 0.065(3) 0.053(4) 0.021(3) -0.002(2) 0.005(2)
C20 0.045(2) 0.053(3) 0.043(3) -0.013(2) 0.001(2) 0.005(2)
O2 0.116(3) 0.049(2) 0.041(2) -0.0131(17) -0.009(2) 0.024(2)
C23 0.037(2) 0.066(3) 0.036(3) 0.006(2) 0.001(2) 0.012(2)
C24 0.072(4) 0.069(4) 0.077(5) 0.034(3) 0.007(3) 0.003(3)
C25 0.045(2) 0.083(4) 0.057(4) -0.014(3) -0.003(2) -0.006(2)
C26 0.049(3) 0.043(2) 0.046(3) -0.012(2) 0.001(2) -0.0065(19)
C28 0.080(4) 0.057(4) 0.114(7) 0.012(4) -0.025(4) -0.007(3)
C29 0.060(3) 0.073(4) 0.054(4) -0.010(3) -0.010(3) -0.004(3)
C30 0.034(2) 0.045(3) 0.045(3) -0.009(2) 0.0046(19) -0.0051(17)
C31 0.076(4) 0.057(4) 0.091(5) 0.016(4) 0.008(4) 0.013(3)
C32 0.060(3) 0.075(4) 0.068(4) -0.020(3) -0.020(3) 0.028(3)
C35 0.060(3) 0.063(3) 0.060(4) -0.013(3) -0.020(3) 0.021(2)
C36 0.059(3) 0.060(3) 0.048(3) -0.003(2) 0.002(3) -0.013(2)
C37 0.127(6) 0.060(4) 0.063(4) 0.001(3) 0.003(4) -0.005(4)
C38 0.047(3) 0.068(3) 0.066(4) 0.006(3) -0.004(3) -0.009(2)
C39 0.056(3) 0.062(3) 0.084(5) 0.004(3) -0.021(3) -0.001(2)
C42 0.047(3) 0.057(3) 0.056(4) 0.007(2) -0.002(2) 0.012(2)
C43 0.087(4) 0.059(3) 0.048(3) -0.007(3) -0.007(3) -0.001(3)
C47 0.097(5) 0.092(5) 0.093(6) -0.036(4) -0.022(5) -0.014(4)
C48 0.096(5) 0.057(4) 0.085(5) 0.010(3) -0.004(4) -0.003(3)
C49 0.054(3) 0.053(3) 0.041(3) 0.009(2) -0.001(2) 0.002(2)
C1A 0.059(3) 0.077(4) 0.073(4) -0.045(3) -0.026(3) 0.025(3)
C2A 0.069(3) 0.057(3) 0.048(3) -0.015(3) -0.019(3) 0.005(2)
C3A 0.085(4) 0.103(5) 0.064(5) -0.032(4) 0.008(3) -0.024(4)
C4A 0.073(4) 0.057(3) 0.057(4) 0.005(3) -0.001(3) 0.010(3)
C5A 0.115(5) 0.067(4) 0.049(4) 0.006(3) 0.013(4) 0.000(4)

loop_
_atom_type_symbol
_atom_type_description
_atom_type_scat_dispersion_real
_atom_type_scat_dispersion_imag
_atom_type_scat_source
C C 0.0033 0.0016 'International Tables Vol C Tables 4.2.6.8 and 6.1.1.4'
H H 0.0000 0.0000 'International Tables Vol C Tables 4.2.6.8 and 6.1.1.4'
N N 0.0061 0.0033 'International Tables Vol C Tables 4.2.6.8 and 6.1.1.4'
O O 0.0106 0.0060 'International Tables Vol C Tables 4.2.6.8 and 6.1.1.4'
Co Co 0.3494 0.9721 'International Tables Vol C Tables 4.2.6.8 and 6.1.1.4'

loop_
_geom_angle_atom_site_label_1
_geom_angle_atom_site_label_2
_geom_angle_atom_site_label_3
_geom_angle
_geom_angle_site_symmetry_1
_geom_angle_site_symmetry_3
N5 Co1 N2 117.05(16) . 7_455
N5 Co1 N9 115.60(16) . 4_745
N2 Co1 N9 127.23(17) 7_455 4_745
N5 Co1 N4 103.73(19) . 7_455
N2 Co1 N4 80.45(17) 7_455 7_455
N9 Co1 N4 90.72(16) 4_745 7_455
N5 Co1 N7 78.46(17) . .
N2 Co1 N7 95.60(16) 7_455 .
N9 Co1 N7 91.30(16) 4_745 .
N4 Co1 N7 176.02(15) 7_455 .
O5 Co2 N6 121.44(12) . 2_865
O5 Co2 N6 121.44(12) . .
N6 Co2 N6 117.1(2) 2_865 .
O5 Co2 O1 89.80(11) . 2_865
N6 Co2 O1 93.20(15) 2_865 2_865
N6 Co2 O1 87.01(15) . 2_865
O5 Co2 O1 89.80(11) . .
N6 Co2 O1 87.01(15) 2_865 .
N6 Co2 O1 93.20(15) . .
O1 Co2 O1 179.6(2) 2_865 .
O5 Co3 N3 102.91(16) . 2_865
O5 Co3 N1 111.31(18) . .
N3 Co3 N1 114.4(2) 2_865 .
O5 Co3 O2 108.50(17) . 2_865
N3 Co3 O2 119.86(19) 2_865 2_865
N1 Co3 O2 99.99(17) . 2_865
O5 Co3 Co3 37.18(14) . 2_865
N3 Co3 Co3 95.30(15) 2_865 2_865
N1 Co3 Co3 82.33(13) . 2_865
O2 Co3 Co3 138.67(13) 2_865 2_865
O5 Co3' O2 111.05(15) . 2_865
O5 Co3' N8 112.47(17) . 2_865
O2 Co3' N8 105.60(18) 2_865 2_865
O5 Co3' N1 103.98(19) . .
O2 Co3' N1 98.74(18) 2_865 .
N8 Co3' N1 124.01(18) 2_865 .
Co3 O5 Co3 105.6(3) . 2_865
Co3 O5 Co3' 108.1(2) . 2_865
Co3 O5 Co3' 49.78(8) 2_865 2_865
Co3 O5 Co3' 49.78(8) . .
Co3 O5 Co3' 108.1(2) 2_865 .
Co3' O5 Co3' 147.9(3) 2_865 .
Co3 O5 Co2 127.18(14) . .
Co3 O5 Co2 127.18(14) 2_865 .
Co3' O5 Co2 106.07(16) 2_865 .
Co3' O5 Co2 106.07(16) . .
C30 N5 C26 105.4(4) . .
C30 N5 Co1 116.0(3) . .
C26 N5 Co1 138.6(4) . .
C3 N7 C8 105.7(4) . .
C3 N7 Co1 112.8(3) . .
C8 N7 Co1 141.5(3) . .
N7 C3 N8 113.1(4) . .
N7 C3 C30 116.1(4) . .
N8 C3 C30 130.7(4) . .
C3 N8 C10 106.6(4) . .
C3 N8 Co3' 142.4(3) . 2_865
C10 N8 Co3' 110.8(3) . 2_865
C23 N4 C42 104.8(4) . .
C23 N4 Co1 109.8(3) . 7_554
C42 N4 Co1 144.6(3) . 7_554
C18 O1 Co2 138.8(4) . .
C4A C7 C10 117.7(5) . .
C38 C8 N7 131.4(5) . .
C38 C8 C10 120.1(5) . .
N7 C8 C10 108.5(4) . .
N1 C9 N2 115.7(5) . .
N1 C9 C23 127.1(5) . .
N2 C9 C23 116.8(4) . .
N8 C10 C7 133.0(5) . .
N8 C10 C8 106.0(5) . .
C7 C10 C8 121.0(5) . .
C9 N2 C49 103.8(4) . .
C9 N2 Co1 113.8(3) . 7_554
C49 N2 Co1 141.2(3) . 7_554
N6 C12 C26 109.6(4) . .
N6 C12 C13 131.1(5) . .
C26 C12 C13 119.2(5) . .
C29 C13 C12 117.5(5) . .
C9 N1 C19 104.8(4) . .
C9 N1 Co3 140.6(4) . .
C19 N1 Co3 114.0(3) . .
C9 N1 Co3' 112.6(4) . .
C19 N1 Co3' 131.5(3) . .
Co3 N1 Co3' 43.11(10) . .
C30 N6 C12 102.6(4) . .
C30 N6 Co2 133.4(3) . .
C12 N6 Co2 123.6(3) . .
C1A N9 C35 118.1(4) . .
C1A N9 Co1 120.4(3) . 4_755
C35 N9 Co1 121.0(3) . 4_755
C23 N3 C25 105.6(4) . .
C23 N3 Co3 120.3(3) . 2_865
C25 N3 Co3 125.5(4) . 2_865
O2 C18 O1 126.9(5) . .
O2 C18 C20 115.9(4) . .
O1 C18 C20 117.2(5) . .
N1 C19 C24 131.1(6) . .
N1 C19 C49 108.3(5) . .
C24 C19 C49 120.6(6) . .
C32 C20 C2A 118.5(4) . .
C32 C20 C18 120.3(4) . .
C2A C20 C18 121.2(4) . .
C18 O2 Co3' 107.3(3) . 2_865
C18 O2 Co3 118.4(3) . 2_865
Co3' O2 Co3 45.00(9) 2_865 2_865
N3 C23 N4 113.9(5) . .
N3 C23 C9 127.7(5) . .
N4 C23 C9 118.4(4) . .
C48 C24 C19 116.9(6) . .
N3 C25 C42 107.3(5) . .
N3 C25 C3A 132.0(6) . .
C42 C25 C3A 120.7(6) . .
C36 C26 N5 131.7(5) . .
C36 C26 C12 121.9(5) . .
N5 C26 C12 106.4(5) . .
C31 C28 C47 121.9(6) . .
C13 C29 C43 121.9(5) . .
N5 C30 N6 115.9(4) . .
N5 C30 C3 116.5(4) . .
N6 C30 C3 127.5(4) . .
C28 C31 C42 117.5(6) . .
C20 C32 C1A 118.9(5) . .
N9 C35 C2A 122.7(5) . .
C43 C36 C26 118.2(5) . .
C48 C37 C5A 120.4(7) . .
C39 C38 C8 117.6(5) . .
C38 C39 C4A 122.5(5) . .
N4 C42 C31 130.7(5) . .
N4 C42 C25 108.4(5) . .
C31 C42 C25 120.9(5) . .
C36 C43 C29 121.4(6) . .
C3A C47 C28 121.5(7) . .
C37 C48 C24 123.1(6) . .
C5A C49 C19 121.3(5) . .
C5A C49 N2 131.2(5) . .
C19 C49 N2 107.4(5) . .
N9 C1A C32 122.4(5) . .
C20 C2A C35 119.4(5) . .
C47 C3A C25 117.6(7) . .
C7 C4A C39 121.2(6) . .
C49 C5A C37 117.8(6) . .

loop_
_geom_bond_atom_site_label_1
_geom_bond_atom_site_label_2
_geom_bond_distance
_geom_bond_site_symmetry_2
Co1 N5 2.022(3) .
Co1 N2 2.038(4) 7_455
Co1 N9 2.109(4) 4_745
Co1 N4 2.135(5) 7_455
Co1 N7 2.135(4) .
Co2 O5 1.909(5) .
Co2 N6 2.006(4) 2_865
Co2 N6 2.006(4) .
Co2 O1 2.268(3) 2_865
Co2 O1 2.268(3) .
Co3 O5 1.811(3) .
Co3 N3 1.994(4) 2_865
Co3 N1 2.025(4) .
Co3 O2 2.063(4) 2_865
Co3 Co3 2.885(2) 2_865
Co3' O5 1.8546(19) .
Co3' O2 1.962(4) 2_865
Co3' N8 2.100(4) 2_865
Co3' N1 2.161(5) .
O5 Co3 1.811(3) 2_865
O5 Co3' 1.8546(19) 2_865
N5 C30 1.321(7) .
N5 C26 1.392(7) .
N7 C3 1.313(5) .
N7 C8 1.380(7) .
C3 N8 1.346(7) .
C3 C30 1.464(7) .
N8 C10 1.373(6) .
N8 Co3' 2.100(4) 2_865
N4 C23 1.337(6) .
N4 C42 1.373(7) .
N4 Co1 2.135(5) 7_554
O1 C18 1.251(6) .
C7 C4A 1.349(8) .
C7 C10 1.394(8) .
C8 C38 1.371(7) .
C8 C10 1.403(7) .
C9 N1 1.332(6) .
C9 N2 1.344(6) .
C9 C23 1.448(7) .
N2 C49 1.413(6) .
N2 Co1 2.038(4) 7_554
C12 N6 1.389(7) .
C12 C26 1.409(7) .
C12 C13 1.418(7) .
C13 C29 1.372(9) .
N1 C19 1.389(8) .
N6 C30 1.355(5) .
N9 C1A 1.328(7) .
N9 C35 1.329(7) .
N9 Co1 2.109(4) 4_755
N3 C23 1.325(7) .
N3 C25 1.377(7) .
N3 Co3 1.994(4) 2_865
C18 O2 1.227(7) .
C18 C20 1.517(7) .
C19 C24 1.391(8) .
C19 C49 1.407(7) .
C20 C32 1.368(7) .
C20 C2A 1.375(7) .
O2 Co3' 1.962(4) 2_865
O2 Co3 2.063(4) 2_865
C24 C48 1.369(10) .
C25 C42 1.389(8) .
C25 C3A 1.418(8) .
C26 C36 1.376(7) .
C28 C31 1.373(10) .
C28 C47 1.395(11) .
C29 C43 1.393(8) .
C31 C42 1.374(8) .
C32 C1A 1.400(7) .
C35 C2A 1.380(7) .
C36 C43 1.364(8) .
C37 C48 1.365(10) .
C37 C5A 1.403(9) .
C38 C39 1.371(9) .
C39 C4A 1.374(9) .
C47 C3A 1.333(10) .
C49 C5A 1.359(8) .

loop_
_geom_hbond_atom_site_label_D
_geom_hbond_atom_site_label_H
_geom_hbond_atom_site_label_A
_geom_hbond_distance_DH
_geom_hbond_distance_HA
_geom_hbond_distance_DA
_geom_hbond_angle_DHA
_geom_hbond_site_symmetry_A
N8 H13 O5 1.00 2.37 3.291(4) 154.0 .
O5 H14 N8 1.15 2.18 3.291(4) 160.3 2_865

loop_
_geom_torsion_atom_site_label_1
_geom_torsion_atom_site_label_2
_geom_torsion_atom_site_label_3
_geom_torsion_atom_site_label_4
_geom_torsion
_geom_torsion_site_symmetry_1
_geom_torsion_site_symmetry_4
N3 Co3 O5 Co3 -81.65(14) 2_865 2_865
N1 Co3 O5 Co3 41.30(14) . 2_865
O2 Co3 O5 Co3 150.38(15) 2_865 2_865
N3 Co3 O5 Co3' -29.5(2) 2_865 2_865
N1 Co3 O5 Co3' 93.43(18) . 2_865
O2 Co3 O5 Co3' -157.50(18) 2_865 2_865
Co3 Co3 O5 Co3' 52.12(15) 2_865 2_865
N3 Co3 O5 Co3' 177.60(16) 2_865 .
N1 Co3 O5 Co3' -59.45(17) . .
O2 Co3 O5 Co3' 49.63(16) 2_865 .
Co3 Co3 O5 Co3' -100.75(9) 2_865 .
N3 Co3 O5 Co2 98.35(15) 2_865 .
N1 Co3 O5 Co2 -138.70(14) . .
O2 Co3 O5 Co2 -29.62(15) 2_865 .
Co3 Co3 O5 Co2 180.000(2) 2_865 .
O2 Co3' O5 Co3 -54.48(19) 2_865 .
N8 Co3' O5 Co3 -172.58(16) 2_865 .
N1 Co3' O5 Co3 50.80(16) . .
O2 Co3' O5 Co3 -149.91(17) 2_865 2_865
N8 Co3' O5 Co3 92.0(2) 2_865 2_865
N1 Co3' O5 Co3 -44.6(2) . 2_865
O2 Co3' O5 Co3' -109.03(16) 2_865 2_865
N8 Co3' O5 Co3' 132.87(15) 2_865 2_865
N1 Co3' O5 Co3' -3.74(13) . 2_865
O2 Co3' O5 Co2 70.97(16) 2_865 .
N8 Co3' O5 Co2 -47.13(15) 2_865 .
N1 Co3' O5 Co2 176.26(13) . .
N6 Co2 O5 Co3 110.46(13) 2_865 .
N6 Co2 O5 Co3 -69.54(13) . .
O1 Co2 O5 Co3 16.83(11) 2_865 .
O1 Co2 O5 Co3 -163.17(11) . .
N6 Co2 O5 Co3 -69.54(13) 2_865 2_865
N6 Co2 O5 Co3 110.46(13) . 2_865
O1 Co2 O5 Co3 -163.17(11) 2_865 2_865
O1 Co2 O5 Co3 16.83(11) . 2_865
N6 Co2 O5 Co3' -120.86(13) 2_865 2_865
N6 Co2 O5 Co3' 59.14(13) . 2_865
O1 Co2 O5 Co3' 145.51(11) 2_865 2_865
O1 Co2 O5 Co3' -34.49(11) . 2_865
N6 Co2 O5 Co3' 59.14(13) 2_865 .
N6 Co2 O5 Co3' -120.86(13) . .
O1 Co2 O5 Co3' -34.49(11) 2_865 .
O1 Co2 O5 Co3' 145.51(11) . .
N2 Co1 N5 C30 -85.7(4) 7_455 .
N9 Co1 N5 C30 90.6(3) 4_745 .
N4 Co1 N5 C30 -171.8(3) 7_455 .
N7 Co1 N5 C30 4.7(3) . .
N2 Co1 N5 C26 91.9(5) 7_455 .
N9 Co1 N5 C26 -91.8(5) 4_745 .
N4 Co1 N5 C26 5.7(5) 7_455 .
N7 Co1 N5 C26 -177.7(5) . .
N5 Co1 N7 C3 -3.9(3) . .
N2 Co1 N7 C3 112.6(3) 7_455 .
N9 Co1 N7 C3 -119.8(3) 4_745 .
N4 Co1 N7 C3 120(2) 7_455 .
N5 Co1 N7 C8 175.8(5) . .
N2 Co1 N7 C8 -67.7(5) 7_455 .
N9 Co1 N7 C8 60.0(5) 4_745 .
N4 Co1 N7 C8 -60(2) 7_455 .
C8 N7 C3 N8 -0.7(5) . .
Co1 N7 C3 N8 179.1(3) . .
C8 N7 C3 C30 -177.3(4) . .
Co1 N7 C3 C30 2.6(5) . .
N7 C3 N8 C10 0.6(5) . .
C30 C3 N8 C10 176.5(4) . .
N7 C3 N8 Co3' 174.7(4) . 2_865
C30 C3 N8 Co3' -9.4(9) . 2_865
O5 Co2 O1 C18 -6.9(5) . .
N6 Co2 O1 C18 114.6(5) 2_865 .
N6 Co2 O1 C18 -128.4(5) . .
O1 Co2 O1 C18 -6.9(6) 2_865 .
C3 N7 C8 C38 179.7(5) . .
Co1 N7 C8 C38 0.0(9) . .
C3 N7 C8 C10 0.6(5) . .
Co1 N7 C8 C10 -179.2(3) . .
C3 N8 C10 C7 179.6(5) . .
Co3' N8 C10 C7 3.4(6) 2_865 .
C3 N8 C10 C8 -0.2(5) . .
Co3' N8 C10 C8 -176.4(3) 2_865 .
C4A C7 C10 N8 178.5(5) . .
C4A C7 C10 C8 -1.8(7) . .
C38 C8 C10 N8 -179.5(5) . .
N7 C8 C10 N8 -0.2(5) . .
C38 C8 C10 C7 0.7(7) . .
N7 C8 C10 C7 180.0(4) . .
N1 C9 N2 C49 0.2(6) . .
C23 C9 N2 C49 173.5(4) . .
N1 C9 N2 Co1 -170.3(3) . 7_554
C23 C9 N2 Co1 3.0(5) . 7_554
N6 C12 C13 C29 -178.2(5) . .
C26 C12 C13 C29 -1.1(8) . .
N2 C9 N1 C19 0.2(6) . .
C23 C9 N1 C19 -172.3(4) . .
N2 C9 N1 Co3 -169.2(4) . .
C23 C9 N1 Co3 18.3(8) . .
N2 C9 N1 Co3' 148.5(3) . .
C23 C9 N1 Co3' -24.0(6) . .
O5 Co3 N1 C9 -9.8(6) . .
N3 Co3 N1 C9 106.3(6) 2_865 .
O2 Co3 N1 C9 -124.2(6) 2_865 .
Co3 Co3 N1 C9 14.0(5) 2_865 .
O5 Co3 N1 C19 -178.5(3) . .
N3 Co3 N1 C19 -62.4(4) 2_865 .
O2 Co3 N1 C19 67.0(4) 2_865 .
Co3 Co3 N1 C19 -154.8(4) 2_865 .
O5 Co3 N1 Co3' 55.68(13) . .
N3 Co3 N1 Co3' 171.78(18) 2_865 .
O2 Co3 N1 Co3' -58.81(15) 2_865 .
Co3 Co3 N1 Co3' 79.41(8) 2_865 .
O5 Co3' N1 C9 90.6(3) . .
O2 Co3' N1 C9 -155.0(3) 2_865 .
N8 Co3' N1 C9 -39.5(4) 2_865 .
O5 Co3' N1 C19 -132.1(4) . .
O2 Co3' N1 C19 -17.7(5) 2_865 .
N8 Co3' N1 C19 97.9(5) 2_865 .
O5 Co3' N1 Co3 -50.72(10) . .
O2 Co3' N1 Co3 63.66(16) 2_865 .
N8 Co3' N1 Co3 179.25(16) 2_865 .
C26 C12 N6 C30 -0.6(5) . .
C13 C12 N6 C30 176.6(5) . .
C26 C12 N6 Co2 173.0(3) . .
C13 C12 N6 Co2 -9.7(7) . .
O5 Co2 N6 C30 -44.0(5) . .
N6 Co2 N6 C30 136.0(5) 2_865 .
O1 Co2 N6 C30 -131.9(4) 2_865 .
O1 Co2 N6 C30 47.8(4) . .
O5 Co2 N6 C12 144.6(3) . .
N6 Co2 N6 C12 -35.4(3) 2_865 .
O1 Co2 N6 C12 56.7(4) 2_865 .
O1 Co2 N6 C12 -123.7(4) . .
Co2 O1 C18 O2 18.0(9) . .
Co2 O1 C18 C20 -164.7(3) . .
C9 N1 C19 C24 178.5(6) . .
Co3 N1 C19 C24 -8.9(8) . .
Co3' N1 C19 C24 38.8(8) . .
C9 N1 C19 C49 -0.5(5) . .
Co3 N1 C19 C49 172.1(3) . .
Co3' N1 C19 C49 -140.2(4) . .
O2 C18 C20 C32 -147.9(6) . .
O1 C18 C20 C32 34.5(7) . .
O2 C18 C20 C2A 32.1(7) . .
O1 C18 C20 C2A -145.5(5) . .
O1 C18 O2 Co3' 16.7(7) . 2_865
C20 C18 O2 Co3' -160.7(3) . 2_865
O1 C18 O2 Co3 -31.0(7) . 2_865
C20 C18 O2 Co3 151.7(3) . 2_865
C25 N3 C23 N4 -2.2(6) . .
Co3 N3 C23 N4 147.2(4) 2_865 .
C25 N3 C23 C9 177.5(5) . .
Co3 N3 C23 C9 -33.1(7) 2_865 .
C42 N4 C23 N3 1.7(6) . .
Co1 N4 C23 N3 -170.9(4) 7_554 .
C42 N4 C23 C9 -177.9(4) . .
Co1 N4 C23 C9 9.4(5) 7_554 .
N1 C9 C23 N3 -16.0(8) . .
N2 C9 C23 N3 171.6(5) . .
N1 C9 C23 N4 163.6(4) . .
N2 C9 C23 N4 -8.8(6) . .
N1 C19 C24 C48 -177.1(6) . .
C49 C19 C24 C48 1.8(9) . .
C23 N3 C25 C42 1.7(6) . .
Co3 N3 C25 C42 -145.7(4) 2_865 .
C23 N3 C25 C3A -178.7(7) . .
Co3 N3 C25 C3A 34.0(10) 2_865 .
C30 N5 C26 C36 -179.1(5) . .
Co1 N5 C26 C36 3.2(8) . .
C30 N5 C26 C12 -0.1(5) . .
Co1 N5 C26 C12 -177.8(3) . .
N6 C12 C26 C36 179.6(4) . .
C13 C12 C26 C36 2.0(7) . .
N6 C12 C26 N5 0.5(5) . .
C13 C12 C26 N5 -177.2(4) . .
C12 C13 C29 C43 -0.2(9) . .
C26 N5 C30 N6 -0.3(5) . .
Co1 N5 C30 N6 178.0(3) . .
C26 N5 C30 C3 176.8(4) . .
Co1 N5 C30 C3 -4.9(5) . .
C12 N6 C30 N5 0.6(5) . .
Co2 N6 C30 N5 -172.1(3) . .
C12 N6 C30 C3 -176.1(4) . .
Co2 N6 C30 C3 11.2(7) . .
N7 C3 C30 N5 1.4(6) . .
N8 C3 C30 N5 -174.4(4) . .
N7 C3 C30 N6 178.1(4) . .
N8 C3 C30 N6 2.3(8) . .
C47 C28 C31 C42 -2.0(10) . .
C2A C20 C32 C1A 0.4(9) . .
C18 C20 C32 C1A -179.6(6) . .
C1A N9 C35 C2A 1.4(9) . .
Co1 N9 C35 C2A -170.6(5) 4_755 .
N5 C26 C36 C43 177.5(5) . .
C12 C26 C36 C43 -1.4(7) . .
N7 C8 C38 C39 -179.3(5) . .
C10 C8 C38 C39 -0.2(8) . .
C8 C38 C39 C4A 0.9(9) . .
C23 N4 C42 C31 178.7(6) . .
Co1 N4 C42 C31 -13.3(10) 7_554 .
C23 N4 C42 C25 -0.6(5) . .
Co1 N4 C42 C25 167.4(5) 7_554 .
C28 C31 C42 N4 -178.0(6) . .
C28 C31 C42 C25 1.2(9) . .
N3 C25 C42 N4 -0.7(6) . .
C3A C25 C42 N4 179.6(6) . .
N3 C25 C42 C31 180.0(5) . .
C3A C25 C42 C31 0.2(9) . .
C26 C36 C43 C29 0.0(8) . .
C13 C29 C43 C36 0.8(9) . .
C31 C28 C47 C3A 1.3(12) . .
C5A C37 C48 C24 -0.3(12) . .
C19 C24 C48 C37 -0.3(11) . .
N1 C19 C49 C5A 176.4(5) . .
C24 C19 C49 C5A -2.7(9) . .
N1 C19 C49 N2 0.7(6) . .
C24 C19 C49 N2 -178.4(5) . .
C9 N2 C49 C5A -175.6(6) . .
Co1 N2 C49 C5A -9.6(10) 7_554 .
C9 N2 C49 C19 -0.5(5) . .
Co1 N2 C49 C19 165.5(4) 7_554 .
C35 N9 C1A C32 -2.9(10) . .
Co1 N9 C1A C32 169.2(5) 4_755 .
C20 C32 C1A N9 2.0(10) . .
C32 C20 C2A C35 -1.8(9) . .
C18 C20 C2A C35 178.2(5) . .
N9 C35 C2A C20 0.9(9) . .
C28 C47 C3A C25 0.2(11) . .
N3 C25 C3A C47 179.4(6) . .
C42 C25 C3A C47 -1.0(10) . .
C10 C7 C4A C39 2.5(8) . .
C38 C39 C4A C7 -2.2(9) . .
C19 C49 C5A C37 2.1(10) . .
N2 C49 C5A C37 176.6(6) . .
C48 C37 C5A C49 -0.6(11) . .
